data_2005485
loop_
_publ_author_name
'Fawcett, J.'
'Holloway, J. H.'
'Hope, E. G.'
'Saunders, G. C.'
'Atherton, M. J.'

_publ_section_title
<i>cis</i>-Dichloro(triethylphosphine-<i>P</i>)[tris(2,6-difluorophenyl)phosphite-<i>P</i>]platinum(II)
_journal_issue 10
_journal_name_full 'Acta Crystallographica Section C'
_journal_page_first 2463
_journal_page_last 2464
_journal_paper_doi 10.1107/S0108270196007160
_journal_volume 52
_journal_year 1996
_chemical_formula_iupac '[Pt Cl2 (C18 H9 F6 O3 P) (C6 H15 P)]'
_chemical_formula_structural 'Pt (Cl)2 (P (O C6 H3 F2)3) (P (C2 H5)3) '
_chemical_formula_sum 'C24 H24 Cl2 F6 O3 P2 Pt'
_chemical_formula_weight 802.36
_chemical_name_systematic
;
cis-Dichloro(triethylphosphine-P)[tris(2,6-difluorophenyl)phosphite-P]
platinum(II)
;
_space_group_IT_number 14
_symmetry_cell_setting monoclinic
_symmetry_space_group_name_Hall '-P 2ybc'
_symmetry_space_group_name_H-M 'P 1 21/c 1'
_audit_creation_method SHELXL
_cell_angle_alpha 90.
_cell_angle_beta 96.20(1)
_cell_angle_gamma 90.
_cell_formula_units_Z 4
_cell_length_a 9.709(2)
_cell_length_b 15.482(2)
_cell_length_c 18.267(3)
_cell_measurement_reflns_used 27
_cell_measurement_temperature 293(2)
_cell_measurement_theta_max 12.9
_cell_measurement_theta_min 5.2
_cell_volume 2729.7(8)
_computing_cell_refinement XSCANS
_computing_data_collection 'XSCANS (Fait, 1991)'
_computing_data_reduction XSCANS
_computing_molecular_graphics SHELXTL/PC
_computing_publication_material SHELXTL/PC
_computing_structure_refinement 'SHELXL93 (Sheldrick, 1993)'
_computing_structure_solution 'SHELXTL/PC (Sheldrick, 1990)'
_diffrn_ambient_temperature 293(2)
_diffrn_measurement_device 'Siemens P4'
_diffrn_measurement_method \w
_diffrn_radiation_monochromator graphite
_diffrn_radiation_source 'fine-focus sealed tube'
_diffrn_radiation_type MoK\a
_diffrn_radiation_wavelength 0.71073
_diffrn_reflns_av_R_equivalents 0.0297
_diffrn_reflns_av_sigmaI/netI 0.0506
_diffrn_reflns_limit_h_max 10
_diffrn_reflns_limit_h_min -1
_diffrn_reflns_limit_k_max 17
_diffrn_reflns_limit_k_min -1
_diffrn_reflns_limit_l_max 20
_diffrn_reflns_limit_l_min -20
_diffrn_reflns_number 5259
_diffrn_reflns_theta_max 23.50
_diffrn_reflns_theta_min 2.60
_diffrn_standards_decay_% <2
_diffrn_standards_interval_count 100
_diffrn_standards_number 3
_exptl_absorpt_coefficient_mu 5.520
_exptl_absorpt_correction_T_max 0.307
_exptl_absorpt_correction_T_min 0.169
_exptl_absorpt_correction_type 'semi-empirical from \y scans'
_exptl_crystal_colour colourless
_exptl_crystal_density_diffrn 1.952
_exptl_crystal_density_method 'not measured'
_exptl_crystal_description block
_exptl_crystal_F_000 1552
_exptl_crystal_size_max 0.53
_exptl_crystal_size_mid 0.26
_exptl_crystal_size_min 0.16
_refine_diff_density_max 0.602
_refine_diff_density_min -0.584
_refine_ls_extinction_method none
_refine_ls_goodness_of_fit_all 1.043
_refine_ls_goodness_of_fit_obs 1.067
_refine_ls_hydrogen_treatment 'H atoms riding with refined U~iso~'
_refine_ls_matrix_type full
_refine_ls_number_parameters 352
_refine_ls_number_reflns 4035
_refine_ls_number_restraints 0
_refine_ls_restrained_S_all 1.045
_refine_ls_restrained_S_obs 1.067
_refine_ls_R_factor_all 0.0428
_refine_ls_R_factor_obs 0.0293
_refine_ls_shift/esd_max 0.262
_refine_ls_shift/esd_mean 0.004
_refine_ls_structure_factor_coef Fsqd
_refine_ls_weighting_scheme
;
calc w = 1/[\s^2^(F~o~^2^) + (0.0238P)^2^ + 0.0164P]
where P = (F~o~^2^ + 2Fc^2^)/3
;
_refine_ls_wR_factor_all 0.0669
_refine_ls_wR_factor_obs 0.0616
_reflns_number_observed 3349
_reflns_number_total 4036
_reflns_observed_criterion >2sigma(I)
_cod_data_source_file cf1103.cif
_cod_data_source_block 9569
_cod_original_sg_symbol_H-M 'P 21/c'
_cod_database_code 2005485

loop_
_symmetry_equiv_pos_as_xyz
'x, y, z'
'-x, y+1/2, -z+1/2'
'-x, -y, -z'
'x, -y-1/2, z-1/2'

loop_
_atom_site_aniso_label
_atom_site_aniso_U_11
_atom_site_aniso_U_22
_atom_site_aniso_U_33
_atom_site_aniso_U_12
_atom_site_aniso_U_13
_atom_site_aniso_U_23
Pt1 0.01941(12) 0.01970(13) 0.01945(12) 0.00024(11) -0.00004(8) 0.00245(10)
P1 0.0203(8) 0.0188(7) 0.0185(7) 0.0001(7) 0.0013(6) 0.0019(6)
P2 0.0297(9) 0.0282(9) 0.0205(8) 0.0038(7) 0.0042(7) 0.0041(7)
Cl1 0.0300(8) 0.0443(9) 0.0298(8) -0.0006(8) -0.0092(6) 0.0006(7)
Cl2 0.0215(7) 0.0301(8) 0.0304(8) 0.0034(6) 0.0059(6) 0.0026(6)
F1 0.032(2) 0.049(2) 0.058(3) -0.013(2) 0.000(2) 0.019(2)
F2 0.039(2) 0.037(2) 0.044(2) 0.000(2) -0.005(2) 0.011(2)
F3 0.046(2) 0.037(2) 0.039(2) 0.006(2) 0.017(2) -0.010(2)
F4 0.044(2) 0.043(2) 0.033(2) 0.000(2) 0.015(2) -0.004(2)
F5 0.048(2) 0.086(3) 0.036(2) 0.004(2) 0.012(2) -0.010(2)
F6 0.045(2) 0.071(3) 0.040(2) -0.021(2) 0.009(2) 0.008(2)
O1 0.019(2) 0.030(2) 0.021(2) 0.005(2) -0.004(2) 0.000(2)
O2 0.026(2) 0.021(2) 0.017(2) -0.004(2) 0.004(2) -0.001(2)
O3 0.034(2) 0.016(2) 0.028(2) 0.000(2) -0.005(2) 0.000(2)
C1 0.034(4) 0.037(4) 0.025(3) 0.002(3) 0.006(3) 0.008(3)
C2 0.057(5) 0.044(4) 0.034(4) -0.007(4) 0.006(3) 0.012(3)
C3 0.027(3) 0.055(5) 0.027(3) 0.005(3) 0.005(3) 0.012(3)
C4 0.043(5) 0.116(7) 0.050(5) 0.017(5) 0.028(4) 0.018(5)
C5 0.051(4) 0.037(4) 0.025(3) 0.002(3) 0.005(3) -0.008(3)
C6 0.119(8) 0.030(4) 0.045(5) 0.006(5) 0.003(5) -0.002(3)
C11 0.021(3) 0.031(3) 0.026(3) 0.004(3) 0.004(3) -0.003(3)
C12 0.031(4) 0.029(4) 0.038(4) -0.001(3) 0.003(3) 0.003(3)
C13 0.022(3) 0.042(4) 0.054(4) -0.001(3) -0.009(3) -0.010(4)
C14 0.029(4) 0.056(5) 0.043(4) 0.006(4) -0.010(3) -0.007(4)
C15 0.039(4) 0.042(4) 0.023(3) 0.009(3) -0.001(3) 0.001(3)
C16 0.026(3) 0.027(3) 0.027(3) 0.006(3) -0.003(3) -0.004(3)
C21 0.030(3) 0.019(3) 0.018(3) 0.002(3) 0.000(2) 0.001(2)
C22 0.036(4) 0.025(3) 0.024(3) 0.002(3) 0.000(3) 0.007(3)
C23 0.053(4) 0.023(4) 0.039(4) 0.001(3) 0.001(3) 0.003(3)
C24 0.044(4) 0.034(4) 0.046(4) -0.016(3) -0.006(4) 0.012(3)
C25 0.031(4) 0.043(4) 0.029(3) -0.008(3) -0.002(3) 0.011(3)
C26 0.032(3) 0.034(4) 0.020(3) 0.002(3) 0.000(3) 0.002(3)
C31 0.033(4) 0.019(3) 0.025(3) 0.000(3) -0.004(3) 0.002(3)
C32 0.038(4) 0.037(4) 0.039(4) 0.005(3) -0.008(3) -0.017(3)
C33 0.052(5) 0.050(5) 0.070(6) 0.027(4) -0.026(4) -0.029(5)
C34 0.095(7) 0.022(4) 0.081(7) 0.012(5) -0.053(6) 0.000(4)
C35 0.076(6) 0.040(5) 0.065(6) -0.023(5) -0.036(5) 0.021(4)
C36 0.035(4) 0.038(4) 0.038(4) -0.014(3) -0.018(3) 0.005(3)

loop_
_atom_site_label
_atom_site_occupancy
_atom_site_fract_x
_atom_site_fract_y
_atom_site_fract_z
_atom_site_U_iso_or_equiv
_atom_site_thermal_displace_type
_atom_site_calc_flag
_atom_site_refinement_flags
_atom_site_type_symbol
Pt1 1 0.19555(2) 0.187793(13) 0.193358(11) 0.01968(8) Uani d . Pt
P1 1 0.32510(14) 0.19229(9) 0.29829(7) 0.0192(3) Uani d . P
P2 1 0.3516(2) 0.16848(10) 0.11047(8) 0.0260(4) Uani d . P
Cl1 1 0.0306(2) 0.17799(10) 0.09153(8) 0.0356(4) Uani d . Cl
Cl2 1 0.01502(14) 0.21799(10) 0.26642(8) 0.0271(3) Uani d . Cl
F1 1 0.6713(4) 0.2919(2) 0.3088(2) 0.0467(10) Uani d . F
F2 1 0.5037(4) 0.0431(2) 0.4150(2) 0.0408(9) Uani d . F
F3 1 0.3367(4) -0.0017(2) 0.2775(2) 0.0400(9) Uani d . F
F4 1 0.0615(4) 0.1232(2) 0.4424(2) 0.0395(9) Uani d . F
F5 1 0.1241(4) 0.3503(3) 0.4053(2) 0.0560(11) Uani d . F
F6 1 0.4432(4) 0.3698(3) 0.2331(2) 0.0516(11) Uani d . F
O1 1 0.4834(4) 0.1630(2) 0.3003(2) 0.0236(9) Uani d . O
O2 1 0.2738(4) 0.1374(2) 0.3641(2) 0.0212(9) Uani d . O
O3 1 0.3414(4) 0.2817(2) 0.3425(2) 0.0266(9) Uani d . O
C1 1 0.3313(7) 0.2513(4) 0.0382(3) 0.0317(15) Uani d . C
H1A 1 0.2405(7) 0.2461(4) 0.0122(3) 0.048(14) Uiso d R H
H1B 1 0.3975(7) 0.2399(4) 0.0040(3) 0.048(14) Uiso d R H
C2 1 0.3529(8) 0.3436(4) 0.0657(4) 0.045(2) Uani d . C
H2A 1 0.3412(8) 0.3831(4) 0.0250(4) 0.044(11) Uiso d R H
H2B 1 0.2857(8) 0.3560(4) 0.0991(4) 0.044(11) Uiso d R H
H2C 1 0.4444(8) 0.3497(4) 0.0908(4) 0.044(11) Uiso d R H
C3 1 0.5344(6) 0.1690(4) 0.1433(3) 0.036(2) Uani d . C
H3A 1 0.5517(6) 0.1256(4) 0.1806(3) 0.067(17) Uiso d R H
H3B 1 0.5562(6) 0.2240(4) 0.1659(3) 0.067(17) Uiso d R H
C4 1 0.6332(8) 0.1555(6) 0.0849(4) 0.068(3) Uani d . C
H4A 1 0.7275(8) 0.1573(6) 0.1069(4) 0.093(17) Uiso d R H
H4B 1 0.6143(8) 0.0999(6) 0.0627(4) 0.093(17) Uiso d R H
H4C 1 0.6189(8) 0.1995(6) 0.0479(4) 0.093(17) Uiso d R H
C5 1 0.3233(7) 0.0688(4) 0.0585(3) 0.037(2) Uani d . C
H5A 1 0.3847(7) 0.0682(4) 0.0207(3) 0.032(11) Uiso d R H
H5B 1 0.2302(7) 0.0694(4) 0.0347(3) 0.032(11) Uiso d R H
C6 1 0.3440(10) -0.0132(4) 0.1023(4) 0.065(3) Uani d . C
H6A 1 0.3266(10) -0.0621(4) 0.0704(4) 0.083(16) Uiso d R H
H6B 1 0.4377(10) -0.0155(4) 0.1253(4) 0.083(16) Uiso d R H
H6C 1 0.2813(10) -0.0142(4) 0.1395(4) 0.083(16) Uiso d R H
C11 1 0.5806(6) 0.1706(4) 0.3625(3) 0.0261(14) Uani d . C
C12 1 0.6786(6) 0.2357(4) 0.3651(3) 0.0327(15) Uani d . C
C13 1 0.7821(6) 0.2426(4) 0.4221(4) 0.040(2) Uani d . C
H13A 1 0.8501(6) 0.2877(4) 0.4223(4) 0.048(11) Uiso d R H
C14 1 0.7860(7) 0.1843(5) 0.4785(4) 0.044(2) Uani d . C
H14A 1 0.8544(7) 0.1905(5) 0.5202(4) 0.048(11) Uiso d R H
C15 1 0.6939(6) 0.1175(4) 0.4773(3) 0.035(2) Uani d . C
H15A 1 0.6998(6) 0.0755(4) 0.5161(3) 0.048(11) Uiso d R H
C16 1 0.5929(6) 0.1102(4) 0.4182(3) 0.0272(14) Uani d . C
C21 1 0.1971(6) 0.0624(4) 0.3585(3) 0.0225(13) Uani d . C
C22 1 0.2280(6) -0.0080(4) 0.3164(3) 0.0286(14) Uani d . C
C23 1 0.1500(7) -0.0827(4) 0.3146(3) 0.039(2) Uani d . C
H23A 1 0.1718(7) -0.1307(4) 0.2846(3) 0.049(12) Uiso d R H
C24 1 0.0390(7) -0.0868(4) 0.3562(4) 0.042(2) Uani d . C
H24A 1 -0.0166(7) -0.1382(4) 0.3554(4) 0.049(12) Uiso d R H
C25 1 0.0074(7) -0.0179(4) 0.3994(3) 0.035(2) Uani d . C
H25A 1 -0.0690(7) -0.0209(4) 0.4286(3) 0.049(12) Uiso d R H
C26 1 0.0863(6) 0.0554(4) 0.3998(3) 0.0289(14) Uani d . C
C31 1 0.2823(6) 0.3592(4) 0.3185(3) 0.0263(14) Uani d . C
C32 1 0.1766(7) 0.3951(4) 0.3521(4) 0.039(2) Uani d . C
C33 1 0.1255(8) 0.4758(5) 0.3325(5) 0.060(2) Uani d . C
H33A 1 0.0508(8) 0.5007(5) 0.3558(5) 0.093(17) Uiso d R H
C34 1 0.1834(10) 0.5193(5) 0.2770(5) 0.070(3) Uani d . C
H34A 1 0.1491(10) 0.5757(5) 0.2629(5) 0.093(17) Uiso d R H
C35 1 0.2897(9) 0.4854(5) 0.2420(5) 0.063(3) Uani d . C
H35A 1 0.3291(9) 0.5161(5) 0.2037(5) 0.093(17) Uiso d R H
C36 1 0.3377(7) 0.4059(4) 0.2643(4) 0.039(2) Uani d . C

loop_
_atom_type_symbol
_atom_type_description
_atom_type_scat_dispersion_real
_atom_type_scat_dispersion_imag
_atom_type_scat_source
C C 0.0033 0.0016 'International Tables Vol C Tables 4.2.6.8 and 6.1.1.4'
H H 0.0000 0.0000 'International Tables Vol C Tables 4.2.6.8 and 6.1.1.4'
O O 0.0106 0.0060 'International Tables Vol C Tables 4.2.6.8 and 6.1.1.4'
F F 0.0171 0.0103 'International Tables Vol C Tables 4.2.6.8 and 6.1.1.4'
P P 0.1023 0.0942 'International Tables Vol C Tables 4.2.6.8 and 6.1.1.4'
Cl Cl 0.1484 0.1585 'International Tables Vol C Tables 4.2.6.8 and 6.1.1.4'
Pt Pt -1.7033 8.3905 'International Tables Vol C Tables 4.2.6.8 and 6.1.1.4'

loop_
_geom_angle_atom_site_label_1
_geom_angle_atom_site_label_2
_geom_angle_atom_site_label_3
_geom_angle
_geom_angle_publ_flag
P1 Pt1 P2 103.14(6) yes
P1 Pt1 Cl1 171.52(5) yes
P2 Pt1 Cl1 84.81(6) yes
P1 Pt1 Cl2 83.66(5) yes
P2 Pt1 Cl2 172.16(5) yes
Cl1 Pt1 Cl2 88.61(5) yes
O2 P1 O1 102.0(2) yes
O2 P1 O3 95.9(2) yes
O1 P1 O3 101.0(2) yes
O2 P1 Pt1 116.65(15) yes
O1 P1 Pt1 118.28(15) yes
O3 P1 Pt1 119.2(2) yes
C3 P2 C5 105.3(3) ?
C3 P2 C1 105.0(3) ?
C5 P2 C1 102.7(3) ?
C3 P2 Pt1 118.6(2) yes
C5 P2 Pt1 112.7(2) yes
C1 P2 Pt1 111.1(2) yes
C11 O1 P1 123.9(3) yes
C21 O2 P1 127.1(3) yes
C31 O3 P1 125.1(3) yes
C2 C1 P2 114.8(4) ?
C4 C3 P2 115.9(5) ?
C6 C5 P2 115.8(4) ?
C16 C11 C12 117.7(5) ?
C16 C11 O1 122.6(5) ?
C12 C11 O1 119.3(5) ?
F1 C12 C13 120.3(6) ?
F1 C12 C11 117.8(5) ?
C13 C12 C11 121.9(6) ?
C14 C13 C12 118.6(6) ?
C15 C14 C13 121.6(6) ?
C14 C15 C16 118.8(6) ?
F2 C16 C11 119.0(5) ?
F2 C16 C15 119.7(5) ?
C11 C16 C15 121.3(6) ?
O2 C21 C26 118.1(5) ?
O2 C21 C22 123.9(5) ?
C26 C21 C22 117.9(6) ?
F3 C22 C23 120.6(6) ?
F3 C22 C21 117.9(5) ?
C23 C22 C21 121.4(6) ?
C22 C23 C24 118.8(6) ?
C25 C24 C23 120.7(6) ?
C26 C25 C24 119.0(6) ?
F4 C26 C25 121.0(5) ?
F4 C26 C21 116.9(5) ?
C25 C26 C21 122.0(6) ?
C32 C31 C36 118.6(6) ?
C32 C31 O3 121.0(5) ?
C36 C31 O3 120.1(6) ?
F5 C32 C31 118.6(6) ?
F5 C32 C33 120.3(7) ?
C31 C32 C33 121.2(7) ?
C32 C33 C34 117.9(8) ?
C35 C34 C33 122.6(7) ?
C36 C35 C34 117.1(8) ?
F6 C36 C35 120.0(7) ?
F6 C36 C31 117.3(6) ?
C35 C36 C31 122.7(8) ?

loop_
_geom_bond_atom_site_label_1
_geom_bond_atom_site_label_2
_geom_bond_distance
_geom_bond_publ_flag
Pt1 P1 2.1772(14) yes
Pt1 P2 2.274(2) yes
Pt1 Cl1 2.3248(14) yes
Pt1 Cl2 2.3616(14) yes
P1 O2 1.596(4) yes
P1 O1 1.599(4) yes
P1 O3 1.602(4) yes
P2 C3 1.812(6) yes
P2 C5 1.816(6) yes
P2 C1 1.835(6) yes
F1 C12 1.343(7) ?
F2 C16 1.349(7) ?
F3 C22 1.339(7) ?
F4 C26 1.344(7) ?
F5 C32 1.338(8) ?
F6 C36 1.346(8) ?
O1 C11 1.401(6) yes
O2 C21 1.376(6) yes
O3 C31 1.381(7) yes
C1 C2 1.521(9) ?
C3 C4 1.523(8) ?
C5 C6 1.503(9) ?
C11 C16 1.379(8) ?
C11 C12 1.384(8) ?
C12 C13 1.371(8) ?
C13 C14 1.367(9) ?
C14 C15 1.366(9) ?
C15 C16 1.381(8) ?
C21 C26 1.384(8) ?
C21 C22 1.385(8) ?
C22 C23 1.381(8) ?
C23 C24 1.386(9) ?
C24 C25 1.382(9) ?
C25 C26 1.368(8) ?
C31 C32 1.370(8) ?
C31 C36 1.381(9) ?
C32 C33 1.378(10) ?
C33 C34 1.385(12) ?
C34 C35 1.375(12) ?
C35 C36 1.362(10) ?
